data_7156232
loop_
_publ_author_name
'Baire, Beeraiah'
'Chinta, Bhavani Shankar'
'Vasikarla, Kamala Prasad'
'Sanapa, Harikrishna'

_publ_section_title
;
 Highly, regioselective electrophile induced cyclizations of
 2-(prop-1-ynyl)benzamides
;
_journal_name_full 'Organic &amp; Biomolecular Chemistry'
_journal_paper_doi 10.1039/C8OB00434J
_journal_year 2018
_chemical_formula_moiety 'C29 H22 I N O2, C H2 Cl2'
_chemical_formula_sum 'C30 H24 Cl2 I N O2'
_chemical_formula_weight 628.30
_space_group_crystal_system tetragonal
_space_group_IT_number 88
_space_group_name_Hall '-I 4ad'
_space_group_name_H-M_alt 'I 41/a'
_symmetry_space_group_name_Hall '-I 4ad'
_symmetry_space_group_name_H-M 'I 41/a :2'
_atom_sites_solution_hydrogens geom
_audit_creation_method SHELXL-2014/7
_cell_angle_alpha 90
_cell_angle_beta 90
_cell_angle_gamma 90
_cell_formula_units_Z 16
_cell_length_a 18.2568(5)
_cell_length_b 18.2568(5)
_cell_length_c 33.7580(19)
_cell_measurement_reflns_used 9867
_cell_measurement_temperature 296(2)
_cell_measurement_theta_max 21.71
_cell_measurement_theta_min 2.54
_cell_volume 11251.9(8)
_computing_cell_refinement 'Bruker SAINT'
_computing_data_collection 'Bruker APEX2'
_computing_data_reduction 'Bruker SAINT'
_computing_molecular_graphics 'Bruker SHELXTL'
_computing_publication_material 'Bruker SHELXTL'
_computing_structure_refinement 'SHELXL-2014/7 (Sheldrick, 2014)'
_computing_structure_solution 'SHELXS-97 (Sheldrick 2008)'
_diffrn_ambient_temperature 296(2)
_diffrn_measured_fraction_theta_full 0.996
_diffrn_measured_fraction_theta_max 0.996
_diffrn_measurement_device_type 'Bruker APEX-II CCD'
_diffrn_measurement_method '\f and \w scans'
_diffrn_radiation_type MoK\a
_diffrn_radiation_wavelength 0.71073
_diffrn_reflns_av_R_equivalents 0.0727
_diffrn_reflns_av_unetI/netI 0.0329
_diffrn_reflns_Laue_measured_fraction_full 0.996
_diffrn_reflns_Laue_measured_fraction_max 0.996
_diffrn_reflns_limit_h_max 21
_diffrn_reflns_limit_h_min -21
_diffrn_reflns_limit_k_max 21
_diffrn_reflns_limit_k_min -21
_diffrn_reflns_limit_l_max 37
_diffrn_reflns_limit_l_min -39
_diffrn_reflns_number 54640
_diffrn_reflns_point_group_measured_fraction_full 0.996
_diffrn_reflns_point_group_measured_fraction_max 0.996
_diffrn_reflns_theta_full 24.648
_diffrn_reflns_theta_max 24.648
_diffrn_reflns_theta_min 1.268
_exptl_absorpt_coefficient_mu 1.355
_exptl_absorpt_correction_T_max 0.899
_exptl_absorpt_correction_T_min 0.755
_exptl_absorpt_correction_type multi-scan
_exptl_absorpt_process_details 'SADABS (Bruker,2014)'
_exptl_crystal_colour colourless
_exptl_crystal_density_diffrn 1.484
_exptl_crystal_description Prism
_exptl_crystal_F_000 5024
_exptl_crystal_size_max 0.220
_exptl_crystal_size_mid 0.100
_exptl_crystal_size_min 0.080
_refine_diff_density_max 0.787
_refine_diff_density_min -0.722
_refine_diff_density_rms 0.099
_refine_ls_extinction_method none
_refine_ls_goodness_of_fit_ref 1.125
_refine_ls_hydrogen_treatment constr
_refine_ls_matrix_type full
_refine_ls_number_parameters 302
_refine_ls_number_reflns 4740
_refine_ls_number_restraints 2
_refine_ls_restrained_S_all 1.125
_refine_ls_R_factor_all 0.0777
_refine_ls_R_factor_gt 0.0472
_refine_ls_shift/su_max 0.095
_refine_ls_shift/su_mean 0.041
_refine_ls_structure_factor_coef Fsqd
_refine_ls_weighting_details 'w=1/[\s^2^(Fo^2^)+(0.0626P)^2^+53.5948P] where P=(Fo^2^+2Fc^2^)/3'
_refine_ls_weighting_scheme calc
_refine_ls_wR_factor_gt 0.1185
_refine_ls_wR_factor_ref 0.1487
_reflns_Friedel_coverage 0.000
_reflns_number_gt 3379
_reflns_number_total 4740
_reflns_threshold_expression 'I > 2\s(I)'
_cod_data_source_file c8ob00434j2.cif
_cod_data_source_block 1464
_cod_original_cell_volume 11252.0(9)
_cod_database_code 7156232
_shelx_shelxl_version_number 2014/7
_shelx_space_group_comment
; 
The symmetry employed for this shelxl refinement is uniquely defined 
by the following loop, which should always be used as a source of 
symmetry information in preference to the above space-group names. 
They are only intended as comments. 
;
_shelx_estimated_absorpt_t_min 0.755
_shelx_estimated_absorpt_t_max 0.899

loop_
_space_group_symop_operation_xyz
'x, y, z'
'-x+1/2, -y, z+1/2'
'-y+3/4, x+1/4, z+1/4'
'y+3/4, -x+3/4, z+3/4'
'x+1/2, y+1/2, z+1/2'
'-x+1, -y+1/2, z+1'
'-y+5/4, x+3/4, z+3/4'
'y+5/4, -x+5/4, z+5/4'
'-x, -y, -z'
'x-1/2, y, -z-1/2'
'y-3/4, -x-1/4, -z-1/4'
'-y-3/4, x-3/4, -z-3/4'
'-x+1/2, -y+1/2, -z+1/2'
'x, y+1/2, -z'
'y-1/4, -x+1/4, -z+1/4'
'-y-1/4, x-1/4, -z-1/4'

loop_
_atom_site_label
_atom_site_type_symbol
_atom_site_fract_x
_atom_site_fract_y
_atom_site_fract_z
_atom_site_U_iso_or_equiv
_atom_site_adp_type
_atom_site_occupancy
_atom_site_site_symmetry_order
_atom_site_calc_flag
_atom_site_refinement_flags_posn
_atom_site_refinement_flags_adp
C1 C 0.9301(3) 0.4331(3) 0.01278(15) 0.0401(12) Uani 1 1 d . .
C2 C 0.9895(3) 0.3868(3) 0.00645(18) 0.0487(14) Uani 1 1 d . .
H2 H 1.0164 0.3681 0.0276 0.058 Uiso 1 1 calc R U
C3 C 1.0073(4) 0.3695(4) -0.03222(19) 0.0604(17) Uani 1 1 d . .
H3 H 1.0466 0.3382 -0.0369 0.072 Uiso 1 1 calc R U
C4 C 0.9686(4) 0.3973(4) -0.06426(19) 0.0630(18) Uani 1 1 d . .
H4 H 0.9822 0.3845 -0.0899 0.076 Uiso 1 1 calc R U
C5 C 0.9102(3) 0.4434(3) -0.05826(17) 0.0543(15) Uani 1 1 d . .
H5 H 0.8842 0.4628 -0.0795 0.065 Uiso 1 1 calc R U
C6 C 0.8915(3) 0.4602(3) -0.01958(15) 0.0399(12) Uani 1 1 d . .
C7 C 0.8312(3) 0.5047(3) -0.00510(15) 0.0402(13) Uani 1 1 d . .
C8 C 0.8921(3) 0.4592(3) 0.04876(15) 0.0386(12) Uani 1 1 d . .
C9 C 0.7241(3) 0.5751(3) -0.00138(19) 0.0542(15) Uani 1 1 d . .
H9A H 0.7162 0.5481 0.0230 0.065 Uiso 1 1 calc R U
H9B H 0.6789 0.5733 -0.0165 0.065 Uiso 1 1 calc R U
C10 C 0.7405(2) 0.6541(2) 0.00880(14) 0.0552(15) Uani 1 1 d G .
C11 C 0.8014(2) 0.6914(3) -0.00548(14) 0.0698(19) Uani 1 1 d G .
H11 H 0.8352 0.6674 -0.0214 0.084 Uiso 1 1 calc R U
C12 C 0.8116(3) 0.7648(3) 0.00408(19) 0.093(3) Uani 1 1 d G .
H12 H 0.8524 0.7898 -0.0055 0.112 Uiso 1 1 calc R U
C13 C 0.7610(4) 0.8007(2) 0.0279(2) 0.117(4) Uani 1 1 d G .
H13 H 0.7679 0.8498 0.0343 0.141 Uiso 1 1 calc R U
C14 C 0.7002(4) 0.7634(3) 0.0422(2) 0.138(4) Uani 1 1 d G .
H14 H 0.6663 0.7874 0.0581 0.165 Uiso 1 1 calc R U
C15 C 0.6899(3) 0.6900(3) 0.03264(18) 0.104(3) Uani 1 1 d G .
H15 H 0.6492 0.6650 0.0422 0.124 Uiso 1 1 calc R U
C16 C 0.8982(3) 0.4483(3) 0.08751(15) 0.0378(12) Uani 1 1 d . .
C17 C 0.8447(3) 0.4789(3) 0.11881(15) 0.0425(13) Uani 1 1 d . .
C18 C 0.8684(3) 0.5583(3) 0.12735(16) 0.0453(13) Uani 1 1 d . .
C19 C 0.8445(3) 0.6166(3) 0.10391(18) 0.0517(15) Uani 1 1 d . .
H19 H 0.8133 0.6079 0.0826 0.062 Uiso 1 1 calc R U
C20 C 0.8671(4) 0.6870(4) 0.1123(2) 0.0626(18) Uani 1 1 d . .
H20 H 0.8509 0.7256 0.0965 0.075 Uiso 1 1 calc R U
C21 C 0.9129(4) 0.7010(4) 0.1435(2) 0.070(2) Uani 1 1 d . .
H21 H 0.9275 0.7488 0.1490 0.084 Uiso 1 1 calc R U
C22 C 0.9372(4) 0.6439(4) 0.1667(2) 0.0656(18) Uani 1 1 d . .
H22 H 0.9680 0.6531 0.1881 0.079 Uiso 1 1 calc R U
C23 C 0.9158(3) 0.5731(3) 0.15831(18) 0.0547(15) Uani 1 1 d . .
H23 H 0.9334 0.5347 0.1737 0.066 Uiso 1 1 calc R U
C24 C 0.76417(16) 0.4696(2) 0.10721(12) 0.0492(14) Uani 1 1 d G .
C25 C 0.7424(2) 0.4087(2) 0.08545(13) 0.0594(17) Uani 1 1 d G .
H25 H 0.7772 0.3754 0.0764 0.071 Uiso 1 1 calc R U
C26 C 0.6687(3) 0.3976(2) 0.07715(14) 0.080(2) Uani 1 1 d G .
H26 H 0.6541 0.3569 0.0626 0.097 Uiso 1 1 calc R U
C27 C 0.61668(17) 0.4474(3) 0.09061(17) 0.096(3) Uani 1 1 d G .
H27 H 0.5673 0.4400 0.0851 0.115 Uiso 1 1 calc R U
C28 C 0.6384(2) 0.5082(3) 0.11237(16) 0.094(3) Uani 1 1 d G .
H28 H 0.6037 0.5415 0.1214 0.113 Uiso 1 1 calc R U
C29 C 0.7122(2) 0.5193(2) 0.12067(13) 0.072(2) Uani 1 1 d G .
H29 H 0.7268 0.5601 0.1352 0.086 Uiso 1 1 calc R U
I1 I 0.98861(2) 0.39097(2) 0.10929(2) 0.05551(18) Uani 1 1 d . .
N1 N 0.7816(3) 0.5385(3) -0.02410(13) 0.0489(12) Uani 1 1 d . .
O1 O 0.83338(19) 0.50301(19) 0.03566(10) 0.0417(9) Uani 1 1 d . .
O2 O 0.8552(2) 0.4345(2) 0.15316(11) 0.0491(10) Uani 1 1 d . .
H2A H 0.8285 0.4491 0.1710 0.074 Uiso 1 1 calc R U
Cl2 Cl 0.4926(11) 0.1207(17) 0.9915(7) 1.00(4) Uani 1 1 d D .
C30 C 0.430(2) 0.068(2) 0.9683(9) 0.78(8) Uani 1 1 d D .
H30A H 0.4395 0.0161 0.9708 0.933 Uiso 1 1 calc R U
H30B H 0.3801 0.0799 0.9752 0.933 Uiso 1 1 calc R U
Cl1 Cl 0.4570(10) 0.1033(17) 0.9246(8) 1.13(3) Uani 1 1 d D .

loop_
_atom_site_aniso_label
_atom_site_aniso_U_11
_atom_site_aniso_U_22
_atom_site_aniso_U_33
_atom_site_aniso_U_23
_atom_site_aniso_U_13
_atom_site_aniso_U_12
C1 0.043(3) 0.044(3) 0.033(3) 0.003(2) 0.002(2) -0.007(2)
C2 0.042(3) 0.059(4) 0.045(3) 0.002(3) 0.009(3) 0.003(3)
C3 0.060(4) 0.071(4) 0.050(4) -0.006(3) 0.018(3) 0.015(3)
C4 0.070(4) 0.080(5) 0.040(4) -0.007(3) 0.018(3) 0.003(4)
C5 0.063(4) 0.065(4) 0.035(3) 0.000(3) 0.011(3) -0.001(3)
C6 0.045(3) 0.040(3) 0.035(3) 0.000(2) 0.007(2) -0.007(2)
C7 0.051(3) 0.040(3) 0.030(3) 0.004(2) 0.005(2) -0.007(2)
C8 0.041(3) 0.042(3) 0.033(3) 0.004(2) 0.004(2) -0.003(2)
C9 0.053(4) 0.061(4) 0.049(4) 0.010(3) -0.002(3) 0.002(3)
C10 0.056(4) 0.058(4) 0.051(4) 0.000(3) -0.007(3) 0.003(3)
C11 0.071(5) 0.071(5) 0.068(5) 0.006(4) -0.008(4) -0.013(4)
C12 0.092(6) 0.080(6) 0.107(7) 0.005(5) -0.023(5) -0.024(5)
C13 0.132(9) 0.069(6) 0.150(10) -0.023(6) -0.023(8) 0.007(6)
C14 0.119(9) 0.100(8) 0.193(13) -0.054(8) 0.022(9) 0.011(7)
C15 0.092(6) 0.088(6) 0.131(8) -0.033(6) 0.030(6) -0.002(5)
C16 0.038(3) 0.042(3) 0.033(3) 0.001(2) 0.003(2) -0.003(2)
C17 0.050(3) 0.050(3) 0.028(3) 0.007(2) 0.004(2) 0.001(2)
C18 0.051(3) 0.047(3) 0.038(3) -0.004(3) 0.009(3) -0.002(3)
C19 0.061(4) 0.048(4) 0.046(3) -0.002(3) 0.001(3) 0.006(3)
C20 0.076(5) 0.048(4) 0.064(4) 0.003(3) 0.012(4) 0.013(3)
C21 0.072(5) 0.052(4) 0.087(6) -0.016(4) 0.016(4) -0.006(3)
C22 0.054(4) 0.074(5) 0.069(5) -0.019(4) -0.002(3) -0.012(3)
C23 0.063(4) 0.054(4) 0.047(3) -0.001(3) 0.006(3) -0.001(3)
C24 0.049(3) 0.060(4) 0.038(3) 0.011(3) 0.007(3) -0.005(3)
C25 0.053(4) 0.065(4) 0.060(4) 0.018(3) -0.003(3) -0.014(3)
C26 0.062(5) 0.088(5) 0.092(6) 0.015(4) -0.009(4) -0.031(4)
C27 0.052(5) 0.128(8) 0.107(7) 0.034(6) 0.002(5) -0.025(5)
C28 0.055(5) 0.118(7) 0.108(7) 0.004(6) 0.027(5) 0.007(5)
C29 0.055(4) 0.095(5) 0.066(5) -0.005(4) 0.015(3) -0.001(4)
I1 0.0510(3) 0.0699(3) 0.0457(3) 0.00940(19) -0.00415(18) 0.00690(19)
N1 0.055(3) 0.053(3) 0.039(3) 0.011(2) -0.004(2) 0.000(2)
O1 0.048(2) 0.049(2) 0.0280(19) 0.0026(16) 0.0025(16) 0.0043(17)
O2 0.060(3) 0.057(2) 0.031(2) 0.0099(18) 0.0079(18) 0.0006(19)
Cl2 0.46(2) 2.00(12) 0.52(2) -0.33(5) 0.04(2) -0.40(5)
C30 0.67(10) 0.58(8) 1.08(17) 0.48(11) -0.40(10) -0.40(8)
Cl1 0.57(3) 1.88(9) 0.95(5) -0.40(5) -0.29(3) 0.77(5)

loop_
_atom_type_symbol
_atom_type_description
_atom_type_scat_dispersion_real
_atom_type_scat_dispersion_imag
_atom_type_scat_source
C C 0.0033 0.0016 'International Tables Vol C Tables 4.2.6.8 and 6.1.1.4'
H H 0.0000 0.0000 'International Tables Vol C Tables 4.2.6.8 and 6.1.1.4'
N N 0.0061 0.0033 'International Tables Vol C Tables 4.2.6.8 and 6.1.1.4'
O O 0.0106 0.0060 'International Tables Vol C Tables 4.2.6.8 and 6.1.1.4'
I I -0.4742 1.8119 'International Tables Vol C Tables 4.2.6.8 and 6.1.1.4'
Cl Cl 0.1484 0.1585 'International Tables Vol C Tables 4.2.6.8 and 6.1.1.4'

loop_
_geom_angle_atom_site_label_1
_geom_angle_atom_site_label_2
_geom_angle_atom_site_label_3
_geom_angle
C6 C1 C2 119.3(5)
C6 C1 C8 107.1(5)
C2 C1 C8 133.4(5)
C3 C2 C1 117.8(6)
C3 C2 H2 121.1
C1 C2 H2 121.1
C2 C3 C4 122.2(6)
C2 C3 H3 118.9
C4 C3 H3 118.9
C5 C4 C3 120.3(6)
C5 C4 H4 119.9
C3 C4 H4 119.9
C4 C5 C6 117.8(6)
C4 C5 H5 121.1
C6 C5 H5 121.1
C5 C6 C1 122.5(5)
C5 C6 C7 128.9(5)
C1 C6 C7 108.5(4)
N1 C7 O1 122.4(5)
N1 C7 C6 129.9(5)
O1 C7 C6 107.6(4)
C16 C8 O1 117.3(5)
C16 C8 C1 136.3(5)
O1 C8 C1 106.4(4)
N1 C9 C10 114.3(5)
N1 C9 H9A 108.7
C10 C9 H9A 108.7
N1 C9 H9B 108.7
C10 C9 H9B 108.7
H9A C9 H9B 107.6
C11 C10 C15 120.0
C11 C10 C9 123.2(4)
C15 C10 C9 116.7(4)
C12 C11 C10 120.0
C12 C11 H11 120.0
C10 C11 H11 120.0
C11 C12 C13 120.0
C11 C12 H12 120.0
C13 C12 H12 120.0
C14 C13 C12 120.0
C14 C13 H13 120.0
C12 C13 H13 120.0
C13 C14 C15 120.0
C13 C14 H14 120.0
C15 C14 H14 120.0
C14 C15 C10 120.0
C14 C15 H15 120.0
C10 C15 H15 120.0
C8 C16 C17 124.6(5)
C8 C16 I1 119.2(4)
C17 C16 I1 116.1(3)
O2 C17 C24 105.9(4)
O2 C17 C18 110.2(4)
C24 C17 C18 115.0(4)
O2 C17 C16 105.4(4)
C24 C17 C16 113.1(4)
C18 C17 C16 107.0(4)
C23 C18 C19 118.4(5)
C23 C18 C17 120.0(5)
C19 C18 C17 121.6(5)
C20 C19 C18 120.0(6)
C20 C19 H19 120.0
C18 C19 H19 120.0
C21 C20 C19 120.9(6)
C21 C20 H20 119.5
C19 C20 H20 119.5
C20 C21 C22 119.5(6)
C20 C21 H21 120.2
C22 C21 H21 120.2
C21 C22 C23 120.1(6)
C21 C22 H22 120.0
C23 C22 H22 120.0
C22 C23 C18 121.0(6)
C22 C23 H23 119.5
C18 C23 H23 119.5
C25 C24 C29 120.0
C25 C24 C17 119.9(3)
C29 C24 C17 120.0(3)
C24 C25 C26 120.0
C24 C25 H25 120.0
C26 C25 H25 120.0
C27 C26 C25 120.0
C27 C26 H26 120.0
C25 C26 H26 120.0
C26 C27 C28 120.0
C26 C27 H27 120.0
C28 C27 H27 120.0
C29 C28 C27 120.0
C29 C28 H28 120.0
C27 C28 H28 120.0
C28 C29 C24 120.0
C28 C29 H29 120.0
C24 C29 H29 120.0
C7 N1 C9 118.0(5)
C7 O1 C8 110.4(4)
C17 O2 H2A 109.5
Cl1 C30 Cl2 89.8(15)
Cl1 C30 H30A 113.7
Cl2 C30 H30A 113.7
Cl1 C30 H30B 113.7
Cl2 C30 H30B 113.7
H30A C30 H30B 110.9

loop_
_geom_bond_atom_site_label_1
_geom_bond_atom_site_label_2
_geom_bond_distance
C1 C6 1.391(7)
C1 C2 1.393(8)
C1 C8 1.477(7)
C2 C3 1.382(8)
C2 H2 0.9300
C3 C4 1.388(9)
C3 H3 0.9300
C4 C5 1.374(9)
C4 H4 0.9300
C5 C6 1.384(8)
C5 H5 0.9300
C6 C7 1.453(8)
C7 N1 1.270(7)
C7 O1 1.377(6)
C8 C16 1.328(7)
C8 O1 1.409(6)
C9 N1 1.462(8)
C9 C10 1.513(7)
C9 H9A 0.9700
C9 H9B 0.9700
C10 C11 1.3900
C10 C15 1.3900
C11 C12 1.3900
C11 H11 0.9300
C12 C13 1.3900
C12 H12 0.9300
C13 C14 1.3900
C13 H13 0.9300
C14 C15 1.3900
C14 H14 0.9300
C15 H15 0.9300
C16 C17 1.543(7)
C16 I1 2.088(5)
C17 O2 1.428(6)
C17 C24 1.531(6)
C17 C18 1.540(8)
C18 C23 1.383(8)
C18 C19 1.396(8)
C19 C20 1.380(9)
C19 H19 0.9300
C20 C21 1.369(10)
C20 H20 0.9300
C21 C22 1.378(10)
C21 H21 0.9300
C22 C23 1.381(9)
C22 H22 0.9300
C23 H23 0.9300
C24 C25 1.3900
C24 C29 1.3900
C25 C26 1.3900
C25 H25 0.9300
C26 C27 1.3900
C26 H26 0.9300
C27 C28 1.3900
C27 H27 0.9300
C28 C29 1.3900
C28 H28 0.9300
C29 H29 0.9300
O2 H2A 0.8200
Cl2 C30 1.681(2)
C30 Cl1 1.680(2)
C30 H30A 0.9700
C30 H30B 0.9700

loop_
_geom_torsion_atom_site_label_1
_geom_torsion_atom_site_label_2
_geom_torsion_atom_site_label_3
_geom_torsion_atom_site_label_4
_geom_torsion
C6 C1 C2 C3 -0.3(8)
C8 C1 C2 C3 175.0(6)
C1 C2 C3 C4 0.7(10)
C2 C3 C4 C5 -0.2(11)
C3 C4 C5 C6 -0.7(10)
C4 C5 C6 C1 1.1(9)
C4 C5 C6 C7 -177.3(6)
C2 C1 C6 C5 -0.6(8)
C8 C1 C6 C5 -177.0(5)
C2 C1 C6 C7 178.1(5)
C8 C1 C6 C7 1.7(6)
C5 C6 C7 N1 0.0(10)
C1 C6 C7 N1 -178.6(5)
C5 C6 C7 O1 177.7(5)
C1 C6 C7 O1 -0.9(6)
C6 C1 C8 C16 174.1(6)
C2 C1 C8 C16 -1.6(11)
C6 C1 C8 O1 -1.9(5)
C2 C1 C8 O1 -177.5(6)
N1 C9 C10 C11 6.3(7)
N1 C9 C10 C15 -175.8(4)
C15 C10 C11 C12 0.0
C9 C10 C11 C12 177.8(5)
C10 C11 C12 C13 0.0
C11 C12 C13 C14 0.0
C12 C13 C14 C15 0.0
C13 C14 C15 C10 0.0
C11 C10 C15 C14 0.0
C9 C10 C15 C14 -178.0(5)
O1 C8 C16 C17 1.3(8)
C1 C8 C16 C17 -174.3(5)
O1 C8 C16 I1 -175.1(3)
C1 C8 C16 I1 9.3(9)
C8 C16 C17 O2 159.9(5)
I1 C16 C17 O2 -23.6(5)
C8 C16 C17 C24 44.7(7)
I1 C16 C17 C24 -138.8(3)
C8 C16 C17 C18 -82.8(6)
I1 C16 C17 C18 93.7(4)
O2 C17 C18 C23 20.8(7)
C24 C17 C18 C23 140.3(5)
C16 C17 C18 C23 -93.3(6)
O2 C17 C18 C19 -160.6(5)
C24 C17 C18 C19 -41.1(7)
C16 C17 C18 C19 85.3(6)
C23 C18 C19 C20 -1.1(9)
C17 C18 C19 C20 -179.7(5)
C18 C19 C20 C21 0.0(10)
C19 C20 C21 C22 0.4(10)
C20 C21 C22 C23 0.5(10)
C21 C22 C23 C18 -1.7(10)
C19 C18 C23 C22 2.0(9)
C17 C18 C23 C22 -179.4(5)
O2 C17 C24 C25 -81.5(4)
C18 C17 C24 C25 156.6(4)
C16 C17 C24 C25 33.4(5)
O2 C17 C24 C29 94.2(4)
C18 C17 C24 C29 -27.7(5)
C16 C17 C24 C29 -150.9(4)
C29 C24 C25 C26 0.0
C17 C24 C25 C26 175.7(4)
C24 C25 C26 C27 0.0
C25 C26 C27 C28 0.0
C26 C27 C28 C29 0.0
C27 C28 C29 C24 0.0
C25 C24 C29 C28 0.0
C17 C24 C29 C28 -175.7(4)
O1 C7 N1 C9 -1.8(8)
C6 C7 N1 C9 175.6(5)
C10 C9 N1 C7 91.1(6)
N1 C7 O1 C8 177.5(5)
C6 C7 O1 C8 -0.3(5)
C16 C8 O1 C7 -175.5(5)
C1 C8 O1 C7 1.4(5)
